data_1563573
loop_
_publ_author_name
'Gribanov, Alexander'
'Grytsiv, Andriy'
'Rogl, Peter'
'Seropegin, Yurii'
'Giester, Gerald'

_publ_section_title
;
 X-ray structural study of intermetallic alloys RT2Si and RTSi2 (R=rare
 earth, T=noble metal)
;
_journal_issue 6
_journal_name_full 'Journal of Solid State Chemistry'
_journal_page_first 1278
_journal_page_last 1289
_journal_paper_doi 10.1016/j.jssc.2010.03.038
_journal_volume 183
_journal_year 2010
_chemical_formula_moiety YbPd2Si
_chemical_formula_sum 'Pd2 Si Yb'
_chemical_formula_weight 413.93
_chemical_name_common YbPd2Si
_chemical_name_systematic
; 
 YbPd2Si 
;
_space_group_IT_number 62
_space_group_name_Hall '-P 2ac 2n'
_space_group_name_H-M_alt 'P n m a'
_symmetry_cell_setting orthorhombic
_symmetry_space_group_name_H-M 'P n m a'
_atom_sites_solution_primary direct
_atom_sites_solution_secondary difmap
_audit_creation_method SHELXL-97
_cell_angle_alpha 90.00
_cell_angle_beta 90.00
_cell_angle_gamma 90.00
_cell_formula_units_Z 4
_cell_length_a 7.1775(2)
_cell_length_b 6.9335(2)
_cell_length_c 5.4406(2)
_cell_measurement_temperature 298(2)
_cell_volume 270.753(15)
_computing_structure_refinement 'SHELXL-97 (Sheldrick, 1997)'
_computing_structure_solution 'SHELXS-97 (Sheldrick, 1990)'
_diffrn_ambient_temperature 298(2)
_diffrn_measured_fraction_theta_full 0.994
_diffrn_measured_fraction_theta_max 0.994
_diffrn_radiation_monochromator graphite
_diffrn_radiation_source 'fine-focus sealed tube'
_diffrn_radiation_type MoK\a
_diffrn_radiation_wavelength 0.71069
_diffrn_reflns_av_R_equivalents 0.0186
_diffrn_reflns_av_sigmaI/netI 0.0199
_diffrn_reflns_limit_h_max 11
_diffrn_reflns_limit_h_min -11
_diffrn_reflns_limit_k_max 11
_diffrn_reflns_limit_k_min -11
_diffrn_reflns_limit_l_max 8
_diffrn_reflns_limit_l_min -8
_diffrn_reflns_number 1200
_diffrn_reflns_theta_full 36.27
_diffrn_reflns_theta_max 36.27
_diffrn_reflns_theta_min 4.70
_exptl_absorpt_coefficient_mu 47.468
_exptl_absorpt_correction_T_max 0.2000
_exptl_absorpt_correction_T_min 0.2000
_exptl_crystal_density_diffrn 10.155
_exptl_crystal_density_method 'not measured'
_exptl_crystal_F_000 704
_exptl_crystal_size_max 0.05
_exptl_crystal_size_mid 0.05
_exptl_crystal_size_min 0.05
_refine_diff_density_max 1.827
_refine_diff_density_min -2.700
_refine_diff_density_rms 0.452
_refine_ls_extinction_coef 0.0016(3)
_refine_ls_extinction_expression Fc^*^=kFc[1+0.001xFc^2^\l^3^/sin(2\q)]^-1/4^
_refine_ls_extinction_method SHELXL
_refine_ls_goodness_of_fit_ref 1.077
_refine_ls_matrix_type full
_refine_ls_number_parameters 23
_refine_ls_number_reflns 688
_refine_ls_number_restraints 0
_refine_ls_restrained_S_all 1.077
_refine_ls_R_factor_all 0.0226
_refine_ls_R_factor_gt 0.0194
_refine_ls_shift/su_max 0.000
_refine_ls_shift/su_mean 0.000
_refine_ls_structure_factor_coef Fsqd
_refine_ls_weighting_details 'calc w=1/[\s^2^(Fo^2^)+(0.0282P)^2^+0.6394P] where P=(Fo^2^+2Fc^2^)/3'
_refine_ls_weighting_scheme calc
_refine_ls_wR_factor_gt 0.0457
_refine_ls_wR_factor_ref 0.0475
_reflns_number_gt 639
_reflns_number_total 688
_reflns_threshold_expression >2sigma(I)
_cod_data_source_file JSSC-2010-183-1278.cif
_cod_data_source_block ybpd2si
_cod_original_sg_symbol_H-M Pnma
_cod_database_code 1563573

loop_
_symmetry_equiv_pos_as_xyz
'x, y, z'
'-x+1/2, -y, z+1/2'
'-x, y+1/2, -z'
'x+1/2, -y+1/2, -z+1/2'
'-x, -y, -z'
'x-1/2, y, -z-1/2'
'x, -y-1/2, z'
'-x-1/2, y-1/2, z-1/2'

loop_
_atom_site_label
_atom_site_type_symbol
_atom_site_fract_x
_atom_site_fract_y
_atom_site_fract_z
_atom_site_U_iso_or_equiv
_atom_site_adp_type
_atom_site_occupancy
_atom_site_symmetry_multiplicity
_atom_site_calc_flag
_atom_site_refinement_flags
_atom_site_disorder_assembly
_atom_site_disorder_group
Yb1 Yb 0.02662(3) 0.2500 0.63990(4) 0.00771(8) Uani 1 2 d S . .
Pd2 Pd 0.17897(4) 0.05161(4) 0.09370(5) 0.00774(8) Uani 1 1 d . . .
Si3 Si 0.3779(2) 0.2500 0.3594(3) 0.0071(2) Uani 1 2 d S . .

loop_
_atom_site_aniso_label
_atom_site_aniso_U_11
_atom_site_aniso_U_22
_atom_site_aniso_U_33
_atom_site_aniso_U_23
_atom_site_aniso_U_13
_atom_site_aniso_U_12
Yb1 0.00688(12) 0.00939(11) 0.00686(11) 0.000 0.00030(6) 0.000
Pd2 0.00823(13) 0.00603(12) 0.00897(13) -0.00036(8) -0.00140(8) -0.00030(8)
Si3 0.0065(6) 0.0072(5) 0.0076(6) 0.000 -0.0006(5) 0.000

loop_
_atom_type_symbol
_atom_type_description
_atom_type_scat_dispersion_real
_atom_type_scat_dispersion_imag
_atom_type_scat_source
Yb Yb -0.3850 5.5486 'International Tables Vol C Tables 4.2.6.8 and 6.1.1.4'
Pd Pd -0.9988 1.0072 'International Tables Vol C Tables 4.2.6.8 and 6.1.1.4'
Si Si 0.0817 0.0704 'International Tables Vol C Tables 4.2.6.8 and 6.1.1.4'

loop_
_geom_angle_atom_site_label_1
_geom_angle_atom_site_label_2
_geom_angle_atom_site_label_3
_geom_angle
_geom_angle_site_symmetry_1
_geom_angle_site_symmetry_3
Si3 Yb1 Si3 137.14(5) 6_556 6_557
Si3 Yb1 Pd2 105.97(2) 6_556 3_556
Si3 Yb1 Pd2 50.070(12) 6_557 3_556
Si3 Yb1 Pd2 105.97(2) 6_556 5_556
Si3 Yb1 Pd2 50.070(12) 6_557 5_556
Pd2 Yb1 Pd2 90.630(12) 3_556 5_556
Si3 Yb1 Si3 80.268(19) 6_556 .
Si3 Yb1 Si3 142.59(4) 6_557 .
Pd2 Yb1 Si3 133.185(9) 3_556 .
Pd2 Yb1 Si3 133.185(9) 5_556 .
Si3 Yb1 Pd2 100.41(2) 6_556 8_666
Si3 Yb1 Pd2 109.69(2) 6_557 8_666
Pd2 Yb1 Pd2 84.175(8) 3_556 8_666
Pd2 Yb1 Pd2 153.529(10) 5_556 8_666
Si3 Yb1 Pd2 49.494(12) . 8_666
Si3 Yb1 Pd2 100.41(2) 6_556 2
Si3 Yb1 Pd2 109.69(2) 6_557 2
Pd2 Yb1 Pd2 153.529(10) 3_556 2
Pd2 Yb1 Pd2 84.175(8) 5_556 2
Si3 Yb1 Pd2 49.494(12) . 2
Pd2 Yb1 Pd2 88.998(12) 8_666 2
Si3 Yb1 Pd2 152.904(6) 6_556 7_566
Si3 Yb1 Pd2 51.18(2) 6_557 7_566
Pd2 Yb1 Pd2 57.101(9) 3_556 7_566
Pd2 Yb1 Pd2 95.871(8) 5_556 7_566
Si3 Yb1 Pd2 96.50(3) . 7_566
Pd2 Yb1 Pd2 59.663(5) 8_666 7_566
Pd2 Yb1 Pd2 97.540(8) 2 7_566
Si3 Yb1 Pd2 152.904(6) 6_556 1_556
Si3 Yb1 Pd2 51.18(2) 6_557 1_556
Pd2 Yb1 Pd2 95.871(8) 3_556 1_556
Pd2 Yb1 Pd2 57.101(9) 5_556 1_556
Si3 Yb1 Pd2 96.50(3) . 1_556
Pd2 Yb1 Pd2 97.540(8) 8_666 1_556
Pd2 Yb1 Pd2 59.663(5) 2 1_556
Pd2 Yb1 Pd2 53.990(11) 7_566 1_556
Si3 Yb1 Pd2 47.80(2) 6_556 6_556
Si3 Yb1 Pd2 95.02(3) 6_557 6_556
Pd2 Yb1 Pd2 96.487(7) 3_556 6_556
Pd2 Yb1 Pd2 59.071(5) 5_556 6_556
Si3 Yb1 Pd2 118.24(3) . 6_556
Pd2 Yb1 Pd2 147.264(9) 8_666 6_556
Pd2 Yb1 Pd2 102.892(7) 2 6_556
Pd2 Yb1 Pd2 145.146(10) 7_566 6_556
Pd2 Yb1 Pd2 114.857(9) 1_556 6_556
Si3 Yb1 Pd2 47.80(2) 6_556 4_455
Si3 Yb1 Pd2 95.02(3) 6_557 4_455
Pd2 Yb1 Pd2 59.071(5) 3_556 4_455
Pd2 Yb1 Pd2 96.487(7) 5_556 4_455
Si3 Yb1 Pd2 118.24(3) . 4_455
Pd2 Yb1 Pd2 102.892(7) 8_666 4_455
Pd2 Yb1 Pd2 147.264(9) 2 4_455
Pd2 Yb1 Pd2 114.857(9) 7_566 4_455
Pd2 Yb1 Pd2 145.146(10) 1_556 4_455
Pd2 Yb1 Pd2 52.323(11) 6_556 4_455
Si3 Yb1 Pd2 46.75(2) 6_556 .
Si3 Yb1 Pd2 156.490(5) 6_557 .
Pd2 Yb1 Pd2 150.037(8) 3_556 .
Pd2 Yb1 Pd2 107.444(6) 5_556 .
Si3 Yb1 Pd2 44.22(2) . .
Pd2 Yb1 Pd2 88.993(8) 8_666 .
Pd2 Yb1 Pd2 54.822(6) 2 .
Pd2 Yb1 Pd2 140.161(11) 7_566 .
Pd2 Yb1 Pd2 113.962(9) 1_556 .
Pd2 Yb1 Pd2 74.157(6) 6_556 .
Pd2 Yb1 Pd2 94.494(7) 4_455 .
Si3 Pd2 Si3 150.494(17) . 2_554
Si3 Pd2 Si3 97.50(2) . 6_556
Si3 Pd2 Si3 111.28(2) 2_554 6_556
Si3 Pd2 Pd2 55.90(2) . 7_565
Si3 Pd2 Pd2 147.38(3) 2_554 7_565
Si3 Pd2 Pd2 57.703(19) 6_556 7_565
Si3 Pd2 Pd2 150.98(3) . 5
Si3 Pd2 Pd2 57.16(3) 2_554 5
Si3 Pd2 Pd2 54.12(2) 6_556 5
Pd2 Pd2 Pd2 104.516(11) 7_565 5
Si3 Pd2 Yb1 113.59(3) . 5_556
Si3 Pd2 Yb1 64.64(3) 2_554 5_556
Si3 Pd2 Yb1 84.83(2) 6_556 5_556
Pd2 Pd2 Yb1 135.315(6) 7_565 5_556
Pd2 Pd2 Yb1 63.022(11) 5 5_556
Si3 Pd2 Yb1 86.06(2) . 2_554
Si3 Pd2 Yb1 64.49(3) 2_554 2_554
Si3 Pd2 Yb1 163.89(3) 6_556 2_554
Pd2 Pd2 Yb1 134.499(6) 7_565 2_554
Pd2 Pd2 Yb1 119.453(15) 5 2_554
Yb1 Pd2 Yb1 79.367(7) 5_556 2_554
Si3 Pd2 Pd2 53.14(2) . 2
Si3 Pd2 Pd2 108.74(3) 2_554 2
Si3 Pd2 Pd2 108.89(3) 6_556 2
Pd2 Pd2 Pd2 103.838(10) 7_565 2
Pd2 Pd2 Pd2 124.848(18) 5 2
Yb1 Pd2 Pd2 63.442(10) 5_556 2
Yb1 Pd2 Pd2 60.947(11) 2_554 2
Si3 Pd2 Pd2 118.13(4) . 2_554
Si3 Pd2 Pd2 52.25(3) 2_554 2_554
Si3 Pd2 Pd2 120.27(3) 6_556 2_554
Pd2 Pd2 Pd2 103.838(10) 7_565 2_554
Pd2 Pd2 Pd2 85.528(12) 5 2_554
Yb1 Pd2 Pd2 116.676(14) 5_556 2_554
Yb1 Pd2 Pd2 70.583(12) 2_554 2_554
Pd2 Pd2 Pd2 130.790(19) 2 2_554
Si3 Pd2 Yb1 115.82(2) . 1_554
Si3 Pd2 Yb1 84.53(3) 2_554 1_554
Si3 Pd2 Yb1 62.31(3) 6_556 1_554
Pd2 Pd2 Yb1 63.005(6) 7_565 1_554
Pd2 Pd2 Yb1 59.877(10) 5 1_554
Yb1 Pd2 Yb1 122.899(9) 5_556 1_554
Yb1 Pd2 Yb1 129.967(12) 2_554 1_554
Pd2 Pd2 Yb1 166.478(15) 2 1_554
Pd2 Pd2 Yb1 59.390(7) 2_554 1_554
Si3 Pd2 Yb1 61.80(3) . 6_656
Si3 Pd2 Yb1 107.07(3) 2_554 6_656
Si3 Pd2 Yb1 118.44(2) 6_556 6_656
Pd2 Pd2 Yb1 63.839(5) 7_565 6_656
Pd2 Pd2 Yb1 133.211(15) 5 6_656
Yb1 Pd2 Yb1 156.269(10) 5_556 6_656
Yb1 Pd2 Yb1 77.108(7) 2_554 6_656
Pd2 Pd2 Yb1 101.728(13) 2 6_656
Pd2 Pd2 Yb1 57.487(10) 2_554 6_656
Yb1 Pd2 Yb1 75.911(7) 1_554 6_656
Si3 Pd2 Yb1 56.89(3) . .
Si3 Pd2 Yb1 136.51(3) 2_554 .
Si3 Pd2 Yb1 55.66(3) 6_556 .
Pd2 Pd2 Yb1 66.519(5) 7_565 .
Pd2 Pd2 Yb1 97.022(13) 5 .
Yb1 Pd2 Yb1 72.556(6) 5_556 .
Yb1 Pd2 Yb1 115.537(11) 2_554 .
Pd2 Pd2 Yb1 54.595(7) 2 .
Pd2 Pd2 Yb1 170.352(15) 2_554 .
Yb1 Pd2 Yb1 113.962(9) 1_554 .
Yb1 Pd2 Yb1 115.360(9) 6_656 .
Pd2 Si3 Pd2 68.20(4) . 7_565
Pd2 Si3 Pd2 132.78(6) . 8_666
Pd2 Si3 Pd2 74.62(2) 7_565 8_666
Pd2 Si3 Pd2 74.62(2) . 2
Pd2 Si3 Pd2 132.78(6) 7_565 2
Pd2 Si3 Pd2 114.76(6) 8_666 2
Pd2 Si3 Pd2 147.82(6) . 4
Pd2 Si3 Pd2 104.32(2) 7_565 4
Pd2 Si3 Pd2 68.72(2) 8_666 4
Pd2 Si3 Pd2 122.48(5) 2 4
Pd2 Si3 Pd2 104.32(2) . 6_656
Pd2 Si3 Pd2 147.82(6) 7_565 6_656
Pd2 Si3 Pd2 122.48(5) 8_666 6_656
Pd2 Si3 Pd2 68.72(2) 2 6_656
Pd2 Si3 Pd2 64.59(4) 4 6_656
Pd2 Si3 Yb1 70.40(3) . 6_656
Pd2 Si3 Yb1 70.40(3) 7_565 6_656
Pd2 Si3 Yb1 122.54(3) 8_666 6_656
Pd2 Si3 Yb1 122.54(3) 2 6_656
Pd2 Si3 Yb1 77.59(4) 4 6_656
Pd2 Si3 Yb1 77.59(4) 6_656 6_656
Pd2 Si3 Yb1 139.54(3) . 6_657
Pd2 Si3 Yb1 139.54(3) 7_565 6_657
Pd2 Si3 Yb1 65.29(3) 8_666 6_657
Pd2 Si3 Yb1 65.29(3) 2 6_657
Pd2 Si3 Yb1 66.51(3) 4 6_657
Pd2 Si3 Yb1 66.51(3) 6_656 6_657
Yb1 Si3 Yb1 137.14(5) 6_656 6_657
Pd2 Si3 Yb1 78.89(4) . .
Pd2 Si3 Yb1 78.89(4) 7_565 .
Pd2 Si3 Yb1 66.02(3) 8_666 .
Pd2 Si3 Yb1 66.02(3) 2 .
Pd2 Si3 Yb1 131.82(4) 4 .
Pd2 Si3 Yb1 131.82(4) 6_656 .
Yb1 Si3 Yb1 142.65(5) 6_656 .
Yb1 Si3 Yb1 80.21(4) 6_657 .

loop_
_geom_bond_atom_site_label_1
_geom_bond_atom_site_label_2
_geom_bond_distance
_geom_bond_site_symmetry_2
Yb1 Si3 2.9188(14) 6_556
Yb1 Si3 2.9259(14) 6_557
Yb1 Pd2 2.9413(3) 3_556
Yb1 Pd2 2.9413(3) 5_556
Yb1 Si3 2.9470(15) .
Yb1 Pd2 2.9836(3) 8_666
Yb1 Pd2 2.9836(3) 2
Yb1 Pd2 3.0305(4) 7_566
Yb1 Pd2 3.0305(4) 1_556
Yb1 Pd2 3.1199(3) 6_556
Yb1 Pd2 3.1199(3) 4_455
Yb1 Pd2 3.4523(4) .
Pd2 Si3 2.4535(12) .
Pd2 Si3 2.4828(8) 2_554
Pd2 Si3 2.5745(13) 6_556
Pd2 Pd2 2.7511(6) 7_565
Pd2 Pd2 2.8551(5) 5
Pd2 Yb1 2.9413(3) 5_556
Pd2 Yb1 2.9836(3) 2_554
Pd2 Pd2 2.9920(2) 2
Pd2 Pd2 2.9920(2) 2_554
Pd2 Yb1 3.0305(4) 1_554
Pd2 Yb1 3.1199(3) 6_656
Si3 Pd2 2.4535(12) 7_565
Si3 Pd2 2.4828(8) 8_666
Si3 Pd2 2.4828(8) 2
Si3 Pd2 2.5745(13) 4
Si3 Pd2 2.5745(13) 6_656
Si3 Yb1 2.9188(14) 6_656
Si3 Yb1 2.9259(14) 6_657
